data_2018536
loop_
_publ_author_name
'Ojala, William H.'
'Arola, Trina M.'
'Brigino, Ann M.'
'Leavell, Jeremy D.'
'Ojala, Charles R.'

_publ_section_title
;
 Competing intermolecular interactions in some `bridge-flipped' isomeric
 phenylhydrazones
;
_journal_coeditor_code FG3255
_journal_issue 7
_journal_name_full 'Acta Crystallographica Section C'
_journal_page_first o270
_journal_page_last o278
_journal_paper_doi 10.1107/S0108270112026443
_journal_volume 68
_journal_year 2012
_chemical_formula_iupac 'C14 H10 I N3'
_chemical_formula_moiety 'C14 H10 I N3'
_chemical_formula_sum 'C14 H10 I N3'
_chemical_formula_weight 347.15
_chemical_melting_point_gt 477
_chemical_melting_point_lt 479
_chemical_name_systematic
;
(<i>E</i>)-4-iodobenzaldehyde 4-cyanophenylhydrazone
;
_space_group_IT_number 14
_symmetry_cell_setting monoclinic
_symmetry_space_group_name_Hall '-P 2ybc'
_symmetry_space_group_name_H-M 'P 1 21/c 1'
_atom_sites_solution_hydrogens geom
_atom_sites_solution_primary direct
_atom_sites_solution_secondary difmap
_audit_creation_method SHELXL97
_cell_angle_alpha 90.00
_cell_angle_beta 90.871(2)
_cell_angle_gamma 90.00
_cell_formula_units_Z 4
_cell_length_a 7.9108(8)
_cell_length_b 10.0376(11)
_cell_length_c 16.6958(18)
_cell_measurement_reflns_used 3772
_cell_measurement_temperature 173(2)
_cell_measurement_theta_max 27.4695
_cell_measurement_theta_min 2.3675
_cell_volume 1325.6(2)
_computing_cell_refinement 'SAINT-Plus (Bruker, 2000)'
_computing_data_collection 'SMART (Bruker, 2000)'
_computing_data_reduction 'SAINT-Plus (Bruker, 2000)'
_computing_molecular_graphics 'PLATON (Spek, 2009)'
_computing_publication_material 'publCIF (Westrip, 2010)'
_computing_structure_refinement 'SHELXL97 (Sheldrick, 2008)'
_computing_structure_solution 'SHELXS97 (Sheldrick, 2008)'
_diffrn_ambient_temperature 173(2)
_diffrn_measured_fraction_theta_full 0.998
_diffrn_measured_fraction_theta_max 0.998
_diffrn_measurement_device_type 'Bruker SMART CCD area-detector'
_diffrn_measurement_method '\w scans per \f'
_diffrn_radiation_monochromator graphite
_diffrn_radiation_source 'fine-focus sealed tube'
_diffrn_radiation_type MoK\a
_diffrn_radiation_wavelength 0.71073
_diffrn_reflns_av_R_equivalents 0.0384
_diffrn_reflns_av_sigmaI/netI 0.0263
_diffrn_reflns_limit_h_max 10
_diffrn_reflns_limit_h_min -10
_diffrn_reflns_limit_k_max 13
_diffrn_reflns_limit_k_min -13
_diffrn_reflns_limit_l_max 21
_diffrn_reflns_limit_l_min -21
_diffrn_reflns_number 15523
_diffrn_reflns_theta_full 27.51
_diffrn_reflns_theta_max 27.51
_diffrn_reflns_theta_min 2.37
_exptl_absorpt_coefficient_mu 2.401
_exptl_absorpt_correction_T_max 1.00000
_exptl_absorpt_correction_T_min 0.775118
_exptl_absorpt_correction_type multi-scan
_exptl_absorpt_process_details '(SADABS; Bruker, 2000)'
_exptl_crystal_colour brown
_exptl_crystal_density_diffrn 1.739
_exptl_crystal_density_method 'not measured'
_exptl_crystal_description needle
_exptl_crystal_F_000 672
_exptl_crystal_size_max 0.50
_exptl_crystal_size_mid 0.25
_exptl_crystal_size_min 0.15
_refine_diff_density_max 0.917
_refine_diff_density_min -0.498
_refine_ls_extinction_method none
_refine_ls_goodness_of_fit_ref 1.050
_refine_ls_hydrogen_treatment mixed
_refine_ls_matrix_type full
_refine_ls_number_parameters 167
_refine_ls_number_reflns 3047
_refine_ls_number_restraints 1
_refine_ls_restrained_S_all 1.050
_refine_ls_R_factor_all 0.0299
_refine_ls_R_factor_gt 0.0254
_refine_ls_shift/su_max 0.000
_refine_ls_shift/su_mean 0.000
_refine_ls_structure_factor_coef Fsqd
_refine_ls_weighting_details 'calc w = 1/[\s^2^(Fo^2^)+(0.0311P)^2^+1.1484P], P = (Fo^2^+2Fc^2^)/3'
_refine_ls_weighting_scheme calc
_refine_ls_wR_factor_gt 0.0659
_refine_ls_wR_factor_ref 0.0680
_reflns_number_gt 2735
_reflns_number_total 3047
_reflns_threshold_expression I>2\s(I)
_cod_data_source_file fg3255.cif
_cod_data_source_block IIc
_cod_original_sg_symbol_H-M 'P 21/c'
_cod_database_code 2018536
_cod_database_fobs_code 2018536

loop_
_symmetry_equiv_pos_as_xyz
'x, y, z'
'-x, y+1/2, -z+1/2'
'-x, -y, -z'
'x, -y-1/2, z-1/2'

loop_
_atom_site_type_symbol
_atom_site_label
_atom_site_fract_x
_atom_site_fract_y
_atom_site_fract_z
_atom_site_U_iso_or_equiv
_atom_site_adp_type
_atom_site_calc_flag
_atom_site_refinement_flags
_atom_site_occupancy
_atom_site_symmetry_multiplicity
I I1 0.33066(2) 0.050029(18) 0.334559(11) 0.03736(8) Uani d . 1 1
C C1 0.6600(3) 0.3910(2) 0.47557(14) 0.0264(5) Uani d . 1 1
C C2 0.6447(3) 0.3935(3) 0.39216(15) 0.0310(5) Uani d . 1 1
H H2 0.6989 0.4620 0.3628 0.037 Uiso calc R 1 1
C C3 0.5508(3) 0.2968(3) 0.35140(15) 0.0316(5) Uani d . 1 1
H H3 0.5410 0.2993 0.2946 0.038 Uiso calc R 1 1
C C4 0.4724(3) 0.1977(3) 0.39398(15) 0.0290(5) Uani d . 1 1
C C5 0.4848(3) 0.1943(3) 0.47758(15) 0.0324(5) Uani d . 1 1
H H5 0.4295 0.1262 0.5067 0.039 Uiso calc R 1 1
C C6 0.5777(3) 0.2904(3) 0.51740(15) 0.0310(5) Uani d . 1 1
H H6 0.5857 0.2882 0.5742 0.037 Uiso calc R 1 1
C C7 0.8951(3) 0.6050(2) 0.70653(14) 0.0249(5) Uani d . 1 1
C C8 0.8052(3) 0.5271(2) 0.76038(15) 0.0275(5) Uani d . 1 1
H H8 0.7278 0.4618 0.7411 0.033 Uiso calc R 1 1
C C9 0.8290(3) 0.5450(2) 0.84207(15) 0.0286(5) Uani d . 1 1
H H9 0.7689 0.4911 0.8787 0.034 Uiso calc R 1 1
C C10 0.9411(3) 0.6421(2) 0.87068(14) 0.0261(5) Uani d . 1 1
C C11 1.0281(3) 0.7219(2) 0.81678(15) 0.0282(5) Uani d . 1 1
H H11 1.1029 0.7890 0.8361 0.034 Uiso calc R 1 1
C C12 1.0059(3) 0.7038(2) 0.73560(14) 0.0283(5) Uani d . 1 1
H H12 1.0657 0.7582 0.6991 0.034 Uiso calc R 1 1
C C13 0.7623(3) 0.4930(3) 0.51613(15) 0.0274(5) Uani d . 1 1
H H13 0.8166 0.5597 0.4854 0.033 Uiso calc R 1 1
C C14 0.9695(3) 0.6616(2) 0.95514(15) 0.0296(5) Uani d . 1 1
H H2N 0.914(3) 0.651(2) 0.5980(15) 0.029(8) Uiso d D 1 1
N N1 0.7796(3) 0.4936(2) 0.59272(12) 0.0267(4) Uani d . 1 1
N N2 0.8803(3) 0.5900(2) 0.62476(12) 0.0292(4) Uani d D 1 1
N N3 0.9949(3) 0.6814(2) 1.02117(13) 0.0388(5) Uani d . 1 1

loop_
_atom_site_aniso_label
_atom_site_aniso_U_11
_atom_site_aniso_U_22
_atom_site_aniso_U_33
_atom_site_aniso_U_12
_atom_site_aniso_U_13
_atom_site_aniso_U_23
I1 0.03313(11) 0.03624(12) 0.04255(12) -0.00186(7) -0.00510(8) -0.01277(7)
C1 0.0267(12) 0.0273(12) 0.0252(11) 0.0035(9) -0.0037(9) -0.0019(9)
C2 0.0356(14) 0.0320(13) 0.0253(12) -0.0026(11) -0.0027(10) 0.0011(10)
C3 0.0356(13) 0.0361(14) 0.0228(11) -0.0013(11) -0.0032(10) -0.0032(10)
C4 0.0264(12) 0.0295(12) 0.0308(12) 0.0029(10) -0.0040(10) -0.0083(10)
C5 0.0367(14) 0.0308(13) 0.0295(12) -0.0021(11) -0.0004(10) 0.0021(10)
C6 0.0348(13) 0.0333(13) 0.0247(12) -0.0004(11) -0.0039(10) -0.0007(10)
C7 0.0288(12) 0.0221(11) 0.0238(11) 0.0033(9) -0.0036(9) -0.0009(9)
C8 0.0292(12) 0.0264(12) 0.0270(12) -0.0026(9) -0.0014(10) -0.0038(9)
C9 0.0311(13) 0.0286(13) 0.0262(12) -0.0023(10) 0.0022(10) -0.0005(9)
C10 0.0300(12) 0.0239(11) 0.0244(11) 0.0049(10) -0.0011(9) -0.0037(9)
C11 0.0308(12) 0.0241(12) 0.0294(12) -0.0019(9) -0.0038(10) -0.0011(9)
C12 0.0329(13) 0.0254(12) 0.0264(12) -0.0042(10) -0.0035(10) 0.0016(9)
C13 0.0301(12) 0.0262(12) 0.0256(11) 0.0008(10) -0.0058(9) 0.0020(10)
C14 0.0331(13) 0.0237(12) 0.0319(13) 0.0007(10) 0.0015(10) -0.0039(10)
N1 0.0286(10) 0.0243(10) 0.0271(10) 0.0007(9) -0.0056(8) -0.0019(8)
N2 0.0361(12) 0.0281(11) 0.0232(10) -0.0070(9) -0.0055(9) 0.0024(9)
N3 0.0528(15) 0.0355(12) 0.0281(11) -0.0047(11) 0.0040(10) -0.0057(9)

loop_
_atom_type_symbol
_atom_type_description
_atom_type_scat_dispersion_real
_atom_type_scat_dispersion_imag
_atom_type_scat_source
C C 0.0033 0.0016 'International Tables Vol C Tables 4.2.6.8 and 6.1.1.4'
H H 0.0000 0.0000 'International Tables Vol C Tables 4.2.6.8 and 6.1.1.4'
N N 0.0061 0.0033 'International Tables Vol C Tables 4.2.6.8 and 6.1.1.4'
I I -0.4742 1.8119 'International Tables Vol C Tables 4.2.6.8 and 6.1.1.4'

loop_
_geom_angle_atom_site_label_1
_geom_angle_atom_site_label_2
_geom_angle_atom_site_label_3
_geom_angle
C6 C1 C2 118.6(2)
C6 C1 C13 122.2(2)
C2 C1 C13 119.2(2)
C3 C2 C1 120.8(2)
C3 C2 H2 120
C1 C2 H2 120
C4 C3 C2 119.5(2)
C4 C3 H3 120.
C2 C3 H3 120.
C3 C4 C5 120.6(2)
C3 C4 I1 120.55(18)
C5 C4 I1 118.88(19)
C6 C5 C4 119.5(2)
C6 C5 H5 120.
C4 C5 H5 120.
C5 C6 C1 121.0(2)
C5 C6 H6 120
C1 C6 H6 120
N2 C7 C8 122.8(2)
N2 C7 C12 117.6(2)
C8 C7 C12 119.6(2)
C9 C8 C7 119.9(2)
C9 C8 H8 120.
C7 C8 H8 120.
C8 C9 C10 120.2(2)
C8 C9 H9 120
C10 C9 H9 120
C11 C10 C9 119.8(2)
C11 C10 C14 118.9(2)
C9 C10 C14 121.3(2)
C12 C11 C10 120.2(2)
C12 C11 H11 120
C10 C11 H11 120
C11 C12 C7 120.2(2)
C11 C12 H12 120
C7 C12 H12 120
N1 C13 C1 120.9(2)
N1 C13 H13 120
C1 C13 H13 120
N3 C14 C10 177.4(3)
C13 N1 N2 116.6(2)
N1 N2 C7 120.6(2)
N1 N2 H2N 121(2)
C7 N2 H2N 116(2)

loop_
_geom_bond_atom_site_label_1
_geom_bond_atom_site_label_2
_geom_bond_distance
I1 C4 2.099(2)
C1 C6 1.395(4)
C1 C2 1.396(3)
C1 C13 1.465(3)
C2 C3 1.393(4)
C2 H2 0.95
C3 C4 1.376(4)
C3 H3 0.95
C4 C5 1.398(3)
C5 C6 1.378(4)
C5 H5 0.95
C6 H6 0.95
C7 N2 1.377(3)
C7 C8 1.394(4)
C7 C12 1.405(3)
C8 C9 1.386(3)
C8 H8 0.95
C9 C10 1.397(3)
C9 H9 0.95
C10 C11 1.394(3)
C10 C14 1.438(3)
C11 C12 1.376(3)
C11 H11 0.95
C12 H12 0.95
C13 N1 1.284(3)
C13 H13 0.95
C14 N3 1.135(3)
N1 N2 1.358(3)
N2 H2N 0.804(17)

loop_
_geom_hbond_atom_site_label_D
_geom_hbond_atom_site_label_H
_geom_hbond_atom_site_label_A
_geom_hbond_site_symmetry_A
_geom_hbond_distance_DH
_geom_hbond_distance_HA
_geom_hbond_distance_DA
_geom_hbond_angle_DHA
N2 H2N N3 4_575 0.80(2) 2.22(2) 3.021(3) 177(3)

loop_
_geom_torsion_atom_site_label_1
_geom_torsion_atom_site_label_2
_geom_torsion_atom_site_label_3
_geom_torsion_atom_site_label_4
_geom_torsion
C6 C1 C13 N1 -0.2(4)
C2 C1 C13 N1 -179.8(2)
C1 C13 N1 N2 178.4(2)
C13 N1 N2 C7 174.6(2)
C8 C7 N2 N1 -2.2(4)
C12 C7 N2 N1 177.8(2)

loop_
_cod_related_entry_id
_cod_related_entry_database
_cod_related_entry_code
1 ChemSpider 30654378
